data_1509294
loop_
_publ_author_name
'Baranova, R.V.'
'Avilov, A.S.'

_publ_section_title
;
 Synthesis of the mixed telluride Cu Ag Te2 and the electron-diffraction
 determination of its structure
;
_journal_name_full 'Soviet Physics, Crystallography (= Kristallografiya)'
_journal_page_first 180
_journal_page_last 181
_journal_volume 17
_journal_year 1972
_chemical_formula_sum 'Ag Cu Te2'
_space_group_IT_number 25
_symmetry_space_group_name_Hall 'P 2 -2'
_symmetry_space_group_name_H-M 'P m m 2'
_cell_angle_alpha 90
_cell_angle_beta 90
_cell_angle_gamma 90
_cell_formula_units_Z 1
_cell_length_a 3.12
_cell_length_b 4.05
_cell_length_c 6.875
_cell_volume 86.872
_citation_journal_id_ASTM SPHCA6
_cod_data_source_file silver1-2_203.cif
_cod_data_source_block Ag1Cu1Te2
_cod_original_cell_volume 86.8725
_cod_original_formula_sum 'Ag1 Cu1 Te2'
_cod_database_code 1509294

loop_
_symmetry_equiv_pos_as_xyz
x,y,z
-x,-y,z
-x,y,z
x,-y,z

loop_
_atom_site_label
_atom_site_type_symbol
_atom_site_fract_x
_atom_site_fract_y
_atom_site_fract_z
_atom_site_occupancy
_atom_site_U_iso_or_equiv
Te2 Te 0.5 0.5 0.779 1 0.0
Cu1 Cu 0.5 0 0.539 1 0.0
Ag1 Ag 0 0.5 0.462 1 0.0
Te1 Te 0 0 0.22 1 0.0
